data_1543034
loop_
_publ_author_name
'Guignard, Guillaume'
'Llor, N\'uria'
'Molins, Elies'
'Bosch, Joan'
'Amat, Mercedes'

_publ_section_title
;
 Enantioselective Total Synthesis of Fluvirucinin B1.
;
_journal_issue 8
_journal_name_full 'Organic letters'
_journal_page_first 1788
_journal_page_last 1791
_journal_paper_doi 10.1021/acs.orglett.6b00513
_journal_volume 18
_journal_year 2016
_chemical_absolute_configuration ad
_chemical_formula_moiety 'C24  H49  N1  O2  Si1'
_chemical_formula_sum 'C24 H49 N O2 Si'
_chemical_formula_weight 411.73
_space_group_IT_number 4
_symmetry_cell_setting monoclinic
_symmetry_Int_Tables_number 4
_symmetry_space_group_name_Hall 'P 2yb'
_symmetry_space_group_name_H-M 'P 1 21 1'
_atom_sites_solution_hydrogens geom
_audit_conform_dict_location ftp://ftp.iucr.org/pub/cif_core.dic
_audit_conform_dict_name cif_core.dic
_audit_conform_dict_version 2.4.3
_audit_creation_date 2015-12-04T18:26:08-00:00
_audit_creation_method 'WinGX routine CIF_UPDATE'
_cell_angle_alpha 90
_cell_angle_beta 95.786(2)
_cell_angle_gamma 90
_cell_formula_units_Z 4
_cell_length_a 9.6625(2)
_cell_length_b 21.1407(6)
_cell_length_c 13.3829(3)
_cell_measurement_reflns_used 5742
_cell_measurement_temperature 293(2)
_cell_measurement_theta_max 69.7450
_cell_measurement_theta_min 3.8820
_cell_measurement_wavelength 1.54184
_cell_volume 2719.82(11)
_computing_cell_refinement
;
CrysAlisPro, Agilent Technologies,
Version 1.171.37.31 (release 14-01-2014 CrysAlis171 .NET)
(compiled Jan 14 2014,18:38:05)
;
_computing_molecular_graphics 'Ortep for Windows (Farrugia, 2012)'
_computing_publication_material 'WinGX publication routines (Farrugia, 2012)'
_computing_structure_refinement 'SHELXL-2014/7 (Sheldrick, 2014)'
_diffrn_ambient_temperature 293(2)
_diffrn_detector_dtime 1.195
_diffrn_measured_fraction_theta_full 0.989
_diffrn_measured_fraction_theta_max 0.974
_diffrn_measurement_device_type 'Agilent Supernova Atlas Dual Source'
_diffrn_orient_matrix_type 'x-axis points to radiation source - matrix specified in reciprocal space'
_diffrn_orient_matrix_UB_11 -0.138868
_diffrn_orient_matrix_UB_12 -0.069159
_diffrn_orient_matrix_UB_13 -0.015568
_diffrn_orient_matrix_UB_21 -0.001694
_diffrn_orient_matrix_UB_22 0.025977
_diffrn_orient_matrix_UB_23 -0.109639
_diffrn_orient_matrix_UB_31 0.113086
_diffrn_orient_matrix_UB_32 -0.084671
_diffrn_orient_matrix_UB_33 -0.020993
_diffrn_radiation_monochromator mirror
_diffrn_radiation_probe x-ray
_diffrn_radiation_type 'Cu K\a'
_diffrn_radiation_wavelength 1.54184
_diffrn_reflns_av_R_equivalents 0.0624
_diffrn_reflns_av_unetI/netI 0.0675
_diffrn_reflns_Laue_measured_fraction_full 0.989
_diffrn_reflns_Laue_measured_fraction_max 0.974
_diffrn_reflns_limit_h_max 11
_diffrn_reflns_limit_h_min -10
_diffrn_reflns_limit_k_max 25
_diffrn_reflns_limit_k_min -25
_diffrn_reflns_limit_l_max 13
_diffrn_reflns_limit_l_min -16
_diffrn_reflns_number 18365
_diffrn_reflns_point_group_measured_fraction_full 0.979
_diffrn_reflns_point_group_measured_fraction_max 0.954
_diffrn_reflns_theta_full 67.684
_diffrn_reflns_theta_max 70.406
_diffrn_reflns_theta_min 3.319
_diffrn_source 'sealed X-ray tube'
_diffrn_source_type 'SuperNova (Cu) X-ray Source'
_diffrn_standards_number 0
_exptl_absorpt_coefficient_mu 0.874
_exptl_absorpt_correction_type none
_exptl_crystal_density_diffrn 1.005
_exptl_crystal_density_method 'not measured'
_exptl_crystal_description fiber
_exptl_crystal_F_000 920
_exptl_crystal_size_max 0.5716
_exptl_crystal_size_mid 0.1089
_exptl_crystal_size_min 0.0351
_refine_diff_density_max 0.265
_refine_diff_density_min -0.265
_refine_diff_density_rms 0.046
_refine_ls_abs_structure_details 'Flack x determined using 2842 quotients [(I+)-(I-)]/[(I+)+(I-)]'
_refine_ls_abs_structure_Flack 0.02(4)
_refine_ls_extinction_method none
_refine_ls_goodness_of_fit_ref 1.153
_refine_ls_hydrogen_treatment constr
_refine_ls_matrix_type full
_refine_ls_number_constraints 0
_refine_ls_number_parameters 580
_refine_ls_number_reflns 9939
_refine_ls_number_restraints 58
_refine_ls_restrained_S_all 1.161
_refine_ls_R_factor_all 0.0878
_refine_ls_R_factor_gt 0.0666
_refine_ls_shift/su_max 0
_refine_ls_shift/su_mean 0
_refine_ls_structure_factor_coef Fsqd
_refine_ls_weighting_details 'w=1/[\s^2^(Fo^2^)+(0.0250P)^2^+2.1316P] where P=(Fo^2^+2Fc^2^)/3'
_refine_ls_weighting_scheme calc
_refine_ls_wR_factor_gt 0.1759
_refine_ls_wR_factor_ref 0.1855
_reflns_Friedel_coverage 0.904
_reflns_Friedel_fraction_full 0.968
_reflns_Friedel_fraction_max 0.933
_reflns_number_gt 7828
_reflns_number_total 9939
_reflns_threshold_expression 'I > 2\s(I)'
_cod_data_source_file ol6b00513_si_002.cif
_cod_data_source_block shelx
_cod_depositor_comments 'Adding full bibliography for 1543034.cif.'
_cod_original_sg_symbol_H-M 'P 21'
_cod_original_formula_sum 'C24 H49 N1 O2 Si1'
_cod_database_code 1543034
_reflns_odcompleteness_completeness 99.02
_reflns_odcompleteness_iscentric 1
_reflns_odcompleteness_theta 66.97

loop_
_symmetry_equiv_pos_as_xyz
'x, y, z'
'-x, y+1/2, -z'

loop_
_atom_site_label
_atom_site_type_symbol
_atom_site_fract_x
_atom_site_fract_y
_atom_site_fract_z
_atom_site_U_iso_or_equiv
_atom_site_adp_type
_atom_site_occupancy
_atom_site_site_symmetry_order
_atom_site_calc_flag
_atom_site_refinement_flags_posn
_atom_site_refinement_flags_adp
_atom_site_refinement_flags_occupancy
_atom_site_disorder_assembly
_atom_site_disorder_group
Si2 Si -0.0710(2) 0.54525(11) 0.20416(15) 0.0697(5) Uani 1 1 d . . . . .
O1 O 0.3295(4) 0.3332(3) 0.7669(5) 0.0816(16) Uani 1 1 d . . . . .
O9 O 0.4788(5) 0.2287(3) 0.2857(3) 0.0786(16) Uani 1 1 d . . . . .
O21 O -0.1802(4) 0.3400(3) 0.7072(3) 0.0635(12) Uani 1 1 d . . . . .
O29 O 0.0083(5) 0.5023(2) 0.2942(3) 0.0605(11) Uani 1 1 d . . . . .
N14 N 0.5517(5) 0.3044(2) 0.7622(4) 0.0488(12) Uani 1 1 d . . . . .
H14 H 0.6362 0.3174 0.7638 0.059 Uiso 1 1 calc R U . . .
N34 N 0.0427(5) 0.3173(2) 0.6911(4) 0.0503(12) Uani 1 1 d . . . . .
H34 H 0.1275 0.3227 0.716 0.06 Uiso 1 1 calc R U . . .
C1 C 0.4509(6) 0.3474(3) 0.7669(5) 0.0521(15) Uani 1 1 d . . . . .
C2 C 0.4968(7) 0.4161(3) 0.7714(6) 0.0622(17) Uani 1 1 d . . . . .
H2 H 0.5987 0.4173 0.7799 0.075 Uiso 1 1 calc R U . . .
C3 C 0.4465(8) 0.4481(4) 0.6719(6) 0.075(2) Uani 1 1 d . . . . .
H3A H 0.3483 0.4391 0.6559 0.09 Uiso 1 1 calc R U . . .
H3B H 0.4563 0.4936 0.6801 0.09 Uiso 1 1 calc R U . . .
C4 C 0.5241(8) 0.4274(4) 0.5848(6) 0.0663(18) Uani 1 1 d . . . . .
H4A H 0.6177 0.4445 0.594 0.08 Uiso 1 1 calc R U . . .
H4B H 0.5316 0.3816 0.5857 0.08 Uiso 1 1 calc R U . . .
C5 C 0.4563(7) 0.4479(4) 0.4832(6) 0.073(2) Uani 1 1 d . . . . .
H5A H 0.4514 0.4937 0.482 0.087 Uiso 1 1 calc R U . . .
H5B H 0.3617 0.432 0.4753 0.087 Uiso 1 1 calc R U . . .
C6 C 0.5301(8) 0.4258(5) 0.3933(6) 0.080(2) Uani 1 1 d . . . . .
H6 H 0.6241 0.4438 0.4019 0.096 Uiso 1 1 calc R U . . .
C7 C 0.5466(7) 0.3540(4) 0.3893(5) 0.069(2) Uani 1 1 d . . . . .
H7A H 0.5942 0.3433 0.3312 0.083 Uiso 1 1 calc R U . . .
H7B H 0.605 0.3404 0.4486 0.083 Uiso 1 1 calc R U . . .
C8 C 0.4100(6) 0.3175(4) 0.3836(5) 0.0630(18) Uani 1 1 d . . . . .
H8A H 0.3508 0.3322 0.3253 0.076 Uiso 1 1 calc R U . . .
H8B H 0.3636 0.3277 0.4426 0.076 Uiso 1 1 calc R U . . .
C9 C 0.4229(7) 0.2458(4) 0.3769(5) 0.0619(18) Uani 1 1 d . . . . .
H9 H 0.3289 0.2281 0.3744 0.074 Uiso 1 1 calc R U . . .
C10 C 0.5117(7) 0.2138(3) 0.4645(5) 0.0561(16) Uani 1 1 d . . . . .
H10 H 0.6075 0.2284 0.4618 0.067 Uiso 1 1 calc R U . . .
C11 C 0.4679(6) 0.2344(3) 0.5657(4) 0.0512(14) Uani 1 1 d . . . . .
H11A H 0.3731 0.2205 0.5704 0.061 Uiso 1 1 calc R U . . .
H11B H 0.4686 0.2802 0.5687 0.061 Uiso 1 1 calc R U . . .
C12 C 0.5599(7) 0.2088(3) 0.6558(5) 0.0561(15) Uani 1 1 d . . . . .
H12A H 0.5496 0.1632 0.6582 0.067 Uiso 1 1 calc R U . . .
H12B H 0.6563 0.218 0.6471 0.067 Uiso 1 1 calc R U . . .
C13 C 0.5255(8) 0.2367(3) 0.7546(5) 0.0579(16) Uani 1 1 d . . . . .
H13A H 0.4282 0.2288 0.7623 0.069 Uiso 1 1 calc R U . . .
H13B H 0.5806 0.2154 0.8092 0.069 Uiso 1 1 calc R U . . .
Si1 Si 0.3750(8) 0.2341(5) 0.1733(4) 0.064(2) Uani 0.415(12) 1 d D . P A 1
C15 C 0.328(3) 0.3133(12) 0.1189(15) 0.096(8) Uani 0.415(12) 1 d D . P A 1
H15C H 0.2499 0.3299 0.1496 0.144 Uiso 0.415(12) 1 calc R U P A 1
H15D H 0.3034 0.3093 0.0478 0.144 Uiso 0.415(12) 1 calc R U P A 1
H15E H 0.4055 0.3415 0.1311 0.144 Uiso 0.415(12) 1 calc R U P A 1
C16 C 0.206(2) 0.1912(14) 0.1869(16) 0.104(8) Uani 0.415(12) 1 d D U P A 1
H16A H 0.2216 0.1464 0.1865 0.156 Uiso 0.415(12) 1 calc R U P A 1
H16B H 0.1385 0.2023 0.132 0.156 Uiso 0.415(12) 1 calc R U P A 1
H16C H 0.1716 0.2032 0.2491 0.156 Uiso 0.415(12) 1 calc R U P A 1
C17 C 0.487(3) 0.1941(11) 0.0901(15) 0.094(12) Uani 0.415(12) 1 d D . P A 1
C18 C 0.405(3) 0.1752(17) -0.0099(17) 0.127(11) Uani 0.415(12) 1 d D U P A 1
H18A H 0.3605 0.2119 -0.0406 0.19 Uiso 0.415(12) 1 calc R U P A 1
H18B H 0.3358 0.1444 0.0026 0.19 Uiso 0.415(12) 1 calc R U P A 1
H18C H 0.4672 0.1575 -0.0539 0.19 Uiso 0.415(12) 1 calc R U P A 1
C19 C 0.545(4) 0.1343(12) 0.141(2) 0.138(12) Uani 0.415(12) 1 d D U P A 1
H19A H 0.5507 0.1017 0.092 0.207 Uiso 0.415(12) 1 calc R U P A 1
H19B H 0.4845 0.1208 0.1898 0.207 Uiso 0.415(12) 1 calc R U P A 1
H19C H 0.636 0.1426 0.1743 0.207 Uiso 0.415(12) 1 calc R U P A 1
Si1A Si 0.4061(4) 0.1944(4) 0.1821(3) 0.0724(18) Uani 0.585(12) 1 d D . P A 2
C15A C 0.284(2) 0.2551(13) 0.1229(16) 0.143(9) Uani 0.585(12) 1 d D U P A 2
H15F H 0.2006 0.2555 0.1563 0.215 Uiso 0.585(12) 1 calc R U P A 2
H15G H 0.2613 0.245 0.0532 0.215 Uiso 0.585(12) 1 calc R U P A 2
H15H H 0.3272 0.296 0.1287 0.215 Uiso 0.585(12) 1 calc R U P A 2
C16A C 0.309(2) 0.1190(10) 0.2032(13) 0.127(8) Uani 0.585(12) 1 d D U P A 2
H16D H 0.3681 0.0907 0.244 0.19 Uiso 0.585(12) 1 calc R U P A 2
H16E H 0.2806 0.0994 0.1397 0.19 Uiso 0.585(12) 1 calc R U P A 2
H16F H 0.228 0.1286 0.2367 0.19 Uiso 0.585(12) 1 calc R U P A 2
C17A C 0.545(2) 0.1774(7) 0.1023(11) 0.065(4) Uani 0.585(12) 1 d D . P A 2
C18A C 0.487(2) 0.1392(8) 0.0094(10) 0.084(5) Uani 0.585(12) 1 d D . P A 2
H18D H 0.428 0.166 -0.0346 0.126 Uiso 0.585(12) 1 calc R U P A 2
H18E H 0.4334 0.1042 0.0303 0.126 Uiso 0.585(12) 1 calc R U P A 2
H18F H 0.5621 0.1238 -0.0253 0.126 Uiso 0.585(12) 1 calc R U P A 2
C19A C 0.662(2) 0.1418(9) 0.1615(12) 0.102(6) Uani 0.585(12) 1 d D . P A 2
H19D H 0.7294 0.1289 0.1172 0.153 Uiso 0.585(12) 1 calc R U P A 2
H19E H 0.6257 0.1052 0.192 0.153 Uiso 0.585(12) 1 calc R U P A 2
H19F H 0.7066 0.1689 0.2128 0.153 Uiso 0.585(12) 1 calc R U P A 2
C20 C 0.6068(12) 0.2366(5) 0.0644(8) 0.111(4) Uani 1 1 d D . . . .
H20A H 0.5708 0.2696 0.0198 0.167 Uiso 1 1 calc R U . A 1
H20B H 0.6731 0.2119 0.0324 0.167 Uiso 1 1 calc R U . A 1
H20C H 0.6514 0.255 0.1249 0.167 Uiso 1 1 calc R U . A 1
C21 C -0.0585(5) 0.3455(3) 0.7367(4) 0.0457(13) Uani 1 1 d . . . . .
C21A C 0.4421(10) 0.4483(4) 0.8621(7) 0.087(3) Uani 1 1 d . . . . .
H21A H 0.4667 0.4928 0.8613 0.104 Uiso 1 1 calc R U . . .
H21B H 0.3413 0.4456 0.855 0.104 Uiso 1 1 calc R U . . .
C22 C -0.0104(6) 0.3859(3) 0.8279(5) 0.0519(14) Uani 1 1 d . . . . .
H22 H 0.0905 0.3812 0.8423 0.062 Uiso 1 1 calc R U . . .
C22A C 0.4954(11) 0.4213(6) 0.9615(7) 0.113(4) Uani 1 1 d . . . . .
H22A H 0.4634 0.3785 0.966 0.169 Uiso 1 1 calc R U . . .
H22B H 0.4618 0.446 1.0142 0.169 Uiso 1 1 calc R U . . .
H22C H 0.5952 0.4219 0.9684 0.169 Uiso 1 1 calc R U . . .
C23 C -0.0432(8) 0.4552(3) 0.8037(5) 0.0599(16) Uani 1 1 d . . . . .
H23A H -0.1411 0.459 0.7799 0.072 Uiso 1 1 calc R U . . .
H23B H -0.0266 0.4799 0.8648 0.072 Uiso 1 1 calc R U . . .
C24 C 0.0426(7) 0.4824(3) 0.7252(5) 0.0570(15) Uani 1 1 d . . . . .
H24A H 0.1392 0.4832 0.7532 0.068 Uiso 1 1 calc R U . . .
H24B H 0.0361 0.4538 0.6683 0.068 Uiso 1 1 calc R U . . .
C25 C 0.0044(7) 0.5476(3) 0.6872(5) 0.0595(16) Uani 1 1 d . . . . .
H25A H 0.0141 0.5768 0.7433 0.071 Uiso 1 1 calc R U . . .
H25B H -0.0927 0.5475 0.6602 0.071 Uiso 1 1 calc R U . . .
C26 C 0.0926(7) 0.5719(3) 0.6054(5) 0.0590(16) Uani 1 1 d . . . . .
H26 H 0.1894 0.5732 0.6355 0.071 Uiso 1 1 calc R U . . .
C27 C 0.0882(7) 0.5269(3) 0.5145(5) 0.0548(15) Uani 1 1 d . . . . .
H27A H 0.1407 0.5461 0.4644 0.066 Uiso 1 1 calc R U . . .
H27B H 0.1353 0.488 0.5361 0.066 Uiso 1 1 calc R U . . .
C28 C -0.0555(6) 0.5101(3) 0.4646(5) 0.0538(15) Uani 1 1 d . . . . .
H28A H -0.1051 0.5489 0.4459 0.065 Uiso 1 1 calc R U . . .
H28B H -0.1066 0.4884 0.5131 0.065 Uiso 1 1 calc R U . . .
C29 C -0.0539(7) 0.4684(3) 0.3712(5) 0.0537(15) Uani 1 1 d . . . . .
H29 H -0.1506 0.4592 0.346 0.064 Uiso 1 1 calc R U . . .
C30 C 0.0221(6) 0.4053(3) 0.3894(5) 0.0500(14) Uani 1 1 d . . . . .
H30 H 0.1193 0.4158 0.4109 0.06 Uiso 1 1 calc R U . . .
C31 C -0.0307(6) 0.3673(3) 0.4748(5) 0.0522(14) Uani 1 1 d . . . . .
H31A H -0.0344 0.395 0.5323 0.063 Uiso 1 1 calc R U . . .
H31B H -0.1249 0.3534 0.454 0.063 Uiso 1 1 calc R U . . .
C32 C 0.0567(7) 0.3101(3) 0.5070(5) 0.0574(16) Uani 1 1 d . . . . .
H32A H 0.1534 0.323 0.518 0.069 Uiso 1 1 calc R U . . .
H32B H 0.0488 0.2795 0.4528 0.069 Uiso 1 1 calc R U . . .
C33 C 0.0165(7) 0.2783(3) 0.6018(5) 0.0567(15) Uani 1 1 d . . . . .
H33A H -0.0817 0.2677 0.5925 0.068 Uiso 1 1 calc R U . . .
H33B H 0.0682 0.2391 0.6121 0.068 Uiso 1 1 calc R U . . .
C35 C -0.1664(16) 0.6134(6) 0.2550(8) 0.144(5) Uani 1 1 d . U . . .
H35A H -0.2463 0.5979 0.2846 0.216 Uiso 1 1 calc R U . . .
H35B H -0.1959 0.6421 0.2013 0.216 Uiso 1 1 calc R U . . .
H35C H -0.106 0.6351 0.305 0.216 Uiso 1 1 calc R U . . .
C36 C -0.1990(9) 0.4971(5) 0.1246(7) 0.096(3) Uani 1 1 d . . . . .
H36A H -0.1515 0.4638 0.0933 0.144 Uiso 1 1 calc R U . . .
H36B H -0.2467 0.5235 0.0738 0.144 Uiso 1 1 calc R U . . .
H36C H -0.265 0.4792 0.1655 0.144 Uiso 1 1 calc R U . . .
C37 C 0.0742(11) 0.5720(5) 0.1309(7) 0.096(3) Uani 1 1 d . . . . .
C38 C 0.1496(11) 0.5139(6) 0.0938(8) 0.109(4) Uani 1 1 d . . . . .
H38A H 0.1939 0.4912 0.1504 0.164 Uiso 1 1 calc R U . . .
H38B H 0.2184 0.5274 0.0514 0.164 Uiso 1 1 calc R U . . .
H38C H 0.0835 0.4868 0.0565 0.164 Uiso 1 1 calc R U . . .
C39 C 0.1725(15) 0.6130(6) 0.1988(10) 0.152(6) Uani 1 1 d . U . . .
H39A H 0.1221 0.6481 0.2229 0.227 Uiso 1 1 calc R U . . .
H39B H 0.2454 0.6286 0.1616 0.227 Uiso 1 1 calc R U . . .
H39C H 0.2122 0.5884 0.2547 0.227 Uiso 1 1 calc R U . . .
C40 C 0.0131(13) 0.6110(6) 0.0383(7) 0.117(4) Uani 1 1 d . . . . .
H40A H -0.0485 0.5848 -0.0046 0.176 Uiso 1 1 calc R U . . .
H40B H 0.0874 0.6257 0.0018 0.176 Uiso 1 1 calc R U . . .
H40C H -0.0374 0.6466 0.0605 0.176 Uiso 1 1 calc R U . . .
C61 C 0.4586(11) 0.4529(6) 0.2957(8) 0.118(4) Uani 1 1 d . . . . .
H61A H 0.5061 0.4386 0.2402 0.178 Uiso 1 1 calc R U . . .
H61B H 0.461 0.4983 0.2985 0.178 Uiso 1 1 calc R U . . .
H61C H 0.3636 0.4388 0.2869 0.178 Uiso 1 1 calc R U . . .
C101 C 0.5131(8) 0.1418(4) 0.4526(6) 0.074(2) Uani 1 1 d . . . . .
H10D H 0.5375 0.1317 0.3859 0.089 Uiso 1 1 calc R U . . .
H10E H 0.5851 0.1245 0.5007 0.089 Uiso 1 1 calc R U . . .
C102 C 0.3758(9) 0.1095(4) 0.4678(9) 0.099(3) Uani 1 1 d . . . . .
H10F H 0.3007 0.1318 0.4307 0.148 Uiso 1 1 calc R U . . .
H10G H 0.3623 0.1097 0.5379 0.148 Uiso 1 1 calc R U . . .
H10H H 0.3777 0.0667 0.4442 0.148 Uiso 1 1 calc R U . . .
C221 C -0.0801(8) 0.3614(4) 0.9180(5) 0.0700(19) Uani 1 1 d . . . . .
H22D H -0.0498 0.3872 0.9761 0.084 Uiso 1 1 calc R U . . .
H22E H -0.1799 0.3665 0.9042 0.084 Uiso 1 1 calc R U . . .
C222 C -0.0486(11) 0.2930(5) 0.9430(7) 0.091(3) Uani 1 1 d . . . . .
H22F H -0.0912 0.2666 0.8903 0.137 Uiso 1 1 calc R U . . .
H22G H -0.0849 0.2824 1.0051 0.137 Uiso 1 1 calc R U . . .
H22H H 0.0502 0.2866 0.9497 0.137 Uiso 1 1 calc R U . . .
C261 C 0.0527(10) 0.6387(4) 0.5738(7) 0.079(2) Uani 1 1 d . . . . .
H26D H 0.1114 0.6529 0.5246 0.118 Uiso 1 1 calc R U . . .
H26E H 0.0641 0.6661 0.6313 0.118 Uiso 1 1 calc R U . . .
H26F H -0.0426 0.6395 0.5455 0.118 Uiso 1 1 calc R U . . .
C301 C 0.0233(7) 0.3661(4) 0.2926(5) 0.0600(16) Uani 1 1 d . . . . .
H30D H 0.0537 0.3933 0.2406 0.072 Uiso 1 1 calc R U . . .
H30E H 0.0919 0.3328 0.3048 0.072 Uiso 1 1 calc R U . . .
C302 C -0.1135(8) 0.3362(4) 0.2531(6) 0.079(2) Uani 1 1 d . . . . .
H30F H -0.1022 0.3139 0.1921 0.119 Uiso 1 1 calc R U . . .
H30G H -0.1826 0.3686 0.2401 0.119 Uiso 1 1 calc R U . . .
H30H H -0.1426 0.3073 0.3021 0.119 Uiso 1 1 calc R U . . .

loop_
_atom_site_aniso_label
_atom_site_aniso_U_11
_atom_site_aniso_U_22
_atom_site_aniso_U_33
_atom_site_aniso_U_23
_atom_site_aniso_U_13
_atom_site_aniso_U_12
Si2 0.0843(14) 0.0707(12) 0.0502(10) -0.0051(9) -0.0118(9) 0.0061(11)
O1 0.031(2) 0.095(4) 0.118(4) -0.019(3) 0.004(2) -0.001(2)
O9 0.066(3) 0.126(5) 0.046(2) -0.015(3) 0.015(2) -0.016(3)
O21 0.027(2) 0.100(4) 0.064(3) -0.015(3) 0.0074(17) -0.002(2)
O29 0.059(3) 0.074(3) 0.047(2) 0.001(2) 0.001(2) -0.005(2)
N14 0.036(2) 0.062(3) 0.047(3) -0.003(2) -0.001(2) 0.000(2)
N34 0.036(3) 0.055(3) 0.060(3) -0.005(2) 0.005(2) 0.000(2)
C1 0.030(3) 0.073(4) 0.053(3) -0.007(3) -0.001(2) 0.007(3)
C2 0.043(3) 0.065(4) 0.078(5) -0.015(4) 0.004(3) 0.005(3)
C3 0.068(5) 0.067(5) 0.091(6) 0.002(4) 0.009(4) 0.015(4)
C4 0.059(4) 0.064(4) 0.075(5) 0.006(4) 0.002(3) 0.001(3)
C5 0.051(4) 0.076(5) 0.089(6) 0.019(4) 0.001(4) 0.000(3)
C6 0.052(4) 0.106(6) 0.082(5) 0.037(5) 0.005(4) -0.013(4)
C7 0.040(3) 0.109(6) 0.059(4) 0.015(4) 0.010(3) -0.004(4)
C8 0.038(3) 0.104(6) 0.046(3) 0.013(4) 0.001(2) 0.000(3)
C9 0.044(3) 0.102(6) 0.039(3) -0.004(3) 0.006(2) -0.011(3)
C10 0.044(3) 0.079(4) 0.046(3) -0.009(3) 0.003(2) -0.004(3)
C11 0.048(3) 0.060(4) 0.045(3) -0.002(3) 0.003(2) 0.001(3)
C12 0.064(4) 0.053(3) 0.049(3) 0.000(3) -0.001(3) 0.006(3)
C13 0.069(4) 0.059(4) 0.045(3) 0.005(3) 0.002(3) 0.001(3)
Si1 0.070(4) 0.081(5) 0.042(3) -0.006(3) 0.011(2) -0.013(4)
C15 0.115(18) 0.13(2) 0.042(10) 0.006(12) 0.004(10) 0.000(16)
C16 0.101(15) 0.152(19) 0.061(11) -0.020(12) 0.015(10) -0.055(14)
C17 0.19(4) 0.056(13) 0.036(10) 0.004(9) 0.018(15) 0.011(18)
C18 0.15(2) 0.15(2) 0.084(15) -0.033(16) 0.038(15) -0.034(18)
C19 0.18(2) 0.12(2) 0.12(2) -0.034(17) 0.058(19) 0.028(19)
Si1A 0.054(2) 0.113(5) 0.050(2) -0.013(2) -0.0023(15) 0.003(2)
C15A 0.116(14) 0.19(2) 0.110(14) -0.053(14) -0.033(12) 0.064(15)
C16A 0.121(14) 0.184(19) 0.076(10) -0.012(11) 0.014(9) -0.079(13)
C17A 0.099(11) 0.048(9) 0.047(8) 0.008(6) 0.002(7) -0.002(8)
C18A 0.103(12) 0.092(11) 0.055(8) -0.011(8) 0.006(8) -0.013(9)
C19A 0.103(13) 0.134(15) 0.068(10) -0.011(10) 0.000(9) 0.033(12)
C20 0.127(9) 0.116(8) 0.096(7) -0.017(7) 0.035(6) -0.023(7)
C21 0.029(3) 0.059(3) 0.050(3) 0.002(3) 0.011(2) 0.004(2)
C21A 0.087(6) 0.081(6) 0.091(6) -0.030(5) 0.000(5) 0.008(5)
C22 0.045(3) 0.064(4) 0.046(3) -0.005(3) 0.000(2) 0.000(3)
C22A 0.102(7) 0.153(11) 0.079(6) -0.037(7) -0.012(5) 0.029(7)
C23 0.067(4) 0.064(4) 0.048(3) -0.010(3) 0.005(3) 0.002(3)
C24 0.050(4) 0.062(4) 0.058(4) 0.001(3) 0.003(3) 0.004(3)
C25 0.069(4) 0.055(3) 0.053(3) -0.010(3) -0.002(3) 0.004(3)
C26 0.061(4) 0.051(3) 0.062(4) -0.003(3) -0.004(3) -0.002(3)
C27 0.050(4) 0.060(4) 0.054(3) 0.000(3) 0.000(3) -0.002(3)
C28 0.048(4) 0.058(4) 0.055(4) -0.003(3) 0.001(3) 0.008(3)
C29 0.046(3) 0.065(4) 0.050(3) -0.005(3) 0.000(3) 0.000(3)
C30 0.039(3) 0.062(4) 0.050(3) -0.008(3) 0.005(2) -0.006(3)
C31 0.045(3) 0.062(4) 0.051(3) -0.011(3) 0.008(3) -0.004(3)
C32 0.062(4) 0.054(4) 0.058(4) -0.009(3) 0.015(3) -0.002(3)
C33 0.052(4) 0.051(3) 0.069(4) -0.010(3) 0.013(3) -0.001(3)
C35 0.220(13) 0.126(9) 0.082(7) -0.004(7) -0.003(8) 0.084(9)
C36 0.076(6) 0.130(8) 0.077(6) 0.010(6) -0.017(4) -0.006(5)
C37 0.115(8) 0.095(6) 0.071(5) 0.022(5) -0.022(5) -0.036(6)
C38 0.091(7) 0.159(11) 0.079(6) 0.031(7) 0.013(5) -0.004(7)
C39 0.171(11) 0.152(11) 0.118(9) 0.033(8) -0.049(8) -0.090(9)
C40 0.151(10) 0.120(8) 0.074(6) 0.032(6) -0.021(6) -0.021(8)
C61 0.107(8) 0.149(10) 0.097(7) 0.064(8) 0.003(6) -0.013(7)
C101 0.065(5) 0.087(5) 0.071(5) -0.022(4) 0.004(4) 0.013(4)
C102 0.083(6) 0.073(5) 0.139(9) -0.025(6) 0.000(6) -0.004(5)
C221 0.079(5) 0.085(5) 0.047(4) -0.006(4) 0.011(3) -0.008(4)
C222 0.110(7) 0.097(7) 0.068(5) 0.018(5) 0.015(5) -0.012(5)
C261 0.100(6) 0.053(4) 0.082(5) -0.002(4) 0.004(4) -0.002(4)
C301 0.051(4) 0.072(4) 0.058(4) -0.013(3) 0.013(3) -0.002(3)
C302 0.072(5) 0.094(6) 0.071(5) -0.035(4) 0.007(4) -0.016(4)

loop_
_atom_type_symbol
_atom_type_description
_atom_type_scat_dispersion_real
_atom_type_scat_dispersion_imag
_atom_type_scat_source
C C 0.0181 0.0091 'International Tables Vol C Tables 4.2.6.8 and 6.1.1.4'
H H 0 0 'International Tables Vol C Tables 4.2.6.8 and 6.1.1.4'
N N 0.0311 0.018 'International Tables Vol C Tables 4.2.6.8 and 6.1.1.4'
O O 0.0492 0.0322 'International Tables Vol C Tables 4.2.6.8 and 6.1.1.4'
Si Si 0.2541 0.3302 'International Tables Vol C Tables 4.2.6.8 and 6.1.1.4'

loop_
_geom_angle_atom_site_label_1
_geom_angle_atom_site_label_2
_geom_angle_atom_site_label_3
_geom_angle
O29 Si2 C36 110.8(4)
O29 Si2 C35 111.7(4)
C36 Si2 C35 107.8(6)
O29 Si2 C37 103.5(4)
C36 Si2 C37 110.8(4)
C35 Si2 C37 112.2(6)
C9 O9 Si1A 131.3(5)
C9 O9 Si1 119.5(5)
C29 O29 Si2 127.4(4)
C1 N14 C13 123.3(5)
C21 N34 C33 123.4(5)
O1 C1 N14 122.7(6)
O1 C1 C2 121.1(6)
N14 C1 C2 116.2(5)
C1 C2 C3 108.9(6)
C1 C2 C21A 109.5(7)
C3 C2 C21A 112.8(6)
C4 C3 C2 113.8(6)
C5 C4 C3 113.9(7)
C4 C5 C6 115.1(6)
C61 C6 C7 112.5(9)
C61 C6 C5 110.6(8)
C7 C6 C5 112.9(6)
C8 C7 C6 114.4(6)
C7 C8 C9 115.5(6)
O9 C9 C8 110.0(6)
O9 C9 C10 108.0(6)
C8 C9 C10 115.9(6)
C11 C10 C101 112.5(6)
C11 C10 C9 111.6(5)
C101 C10 C9 111.7(6)
C10 C11 C12 114.3(5)
C13 C12 C11 113.1(5)
N14 C13 C12 113.0(5)
O9 Si1 C17 99.8(9)
O9 Si1 C15 119.9(8)
C17 Si1 C15 108.3(10)
O9 Si1 C16 108.4(8)
C17 Si1 C16 114.0(10)
C15 Si1 C16 106.7(13)
C19 C17 C20 110(2)
C19 C17 C18 108(2)
C20 C17 C18 107.1(16)
C19 C17 Si1 108.8(14)
C20 C17 Si1 111.7(13)
C18 C17 Si1 111.1(18)
O9 Si1A C17A 107.4(6)
O9 Si1A C15A 104.6(8)
C17A Si1A C15A 110.9(9)
O9 Si1A C16A 114.8(7)
C17A Si1A C16A 109.1(9)
C15A Si1A C16A 109.9(11)
C20 C17A C19A 106.9(15)
C20 C17A C18A 106.9(11)
C19A C17A C18A 110.9(14)
C20 C17A Si1A 111.9(10)
C19A C17A Si1A 110.3(10)
C18A C17A Si1A 109.9(12)
O21 C21 N34 122.6(6)
O21 C21 C22 121.6(5)
N34 C21 C22 115.8(5)
C22A C21A C2 114.9(8)
C21 C22 C23 109.1(5)
C21 C22 C221 108.7(5)
C23 C22 C221 113.1(6)
C24 C23 C22 113.3(6)
C25 C24 C23 116.8(6)
C24 C25 C26 114.3(6)
C261 C26 C27 111.6(6)
C261 C26 C25 111.4(6)
C27 C26 C25 112.4(5)
C28 C27 C26 116.2(6)
C27 C28 C29 114.1(5)
O29 C29 C30 108.7(5)
O29 C29 C28 109.7(5)
C30 C29 C28 114.6(5)
C31 C30 C29 112.7(5)
C31 C30 C301 112.2(5)
C29 C30 C301 112.3(5)
C32 C31 C30 114.5(5)
C31 C32 C33 114.2(5)
N34 C33 C32 113.4(5)
C39 C37 C38 111.2(10)
C39 C37 C40 109.8(9)
C38 C37 C40 108.7(9)
C39 C37 Si2 108.3(8)
C38 C37 Si2 109.3(6)
C40 C37 Si2 109.4(8)
C102 C101 C10 114.5(6)
C222 C221 C22 113.9(7)
C302 C301 C30 116.0(5)

loop_
_geom_bond_atom_site_label_1
_geom_bond_atom_site_label_2
_geom_bond_distance
Si2 O29 1.636(5)
Si2 C36 1.852(9)
Si2 C35 1.875(11)
Si2 C37 1.878(11)
O1 C1 1.211(7)
O9 C9 1.430(8)
O9 Si1A 1.657(7)
O9 Si1 1.726(9)
O21 C21 1.208(7)
O29 C29 1.435(8)
N14 C1 1.339(8)
N14 C13 1.456(8)
N34 C21 1.343(7)
N34 C33 1.453(8)
C1 C2 1.516(10)
C2 C3 1.528(11)
C2 C21A 1.533(11)
C3 C4 1.514(11)
C4 C5 1.512(11)
C5 C6 1.531(12)
C6 C61 1.526(12)
C6 C7 1.528(13)
C7 C8 1.524(9)
C8 C9 1.524(11)
C9 C10 1.537(9)
C10 C11 1.523(8)
C10 C101 1.530(11)
C11 C12 1.523(8)
C12 C13 1.514(9)
Si1 C17 1.84(2)
Si1 C15 1.86(2)
Si1 C16 1.894(17)
C17 C19 1.52(3)
C17 C20 1.53(2)
C17 C18 1.54(2)
Si1A C17A 1.835(17)
Si1A C15A 1.86(2)
Si1A C16A 1.887(17)
C17A C20 1.496(16)
C17A C19A 1.51(2)
C17A C18A 1.541(18)
C21 C22 1.522(9)
C21A C22A 1.491(13)
C22 C23 1.527(10)
C22 C221 1.529(9)
C23 C24 1.516(9)
C24 C25 1.502(9)
C25 C26 1.541(10)
C26 C261 1.514(10)
C26 C27 1.541(9)
C27 C28 1.520(9)
C28 C29 1.532(9)
C29 C30 1.530(9)
C30 C31 1.526(9)
C30 C301 1.538(9)
C31 C32 1.513(9)
C32 C33 1.521(9)
C37 C39 1.519(13)
C37 C38 1.535(16)
C37 C40 1.554(12)
C101 C102 1.524(12)
C221 C222 1.508(12)
C301 C302 1.512(10)

loop_
_geom_hbond_atom_site_label_D
_geom_hbond_atom_site_label_H
_geom_hbond_atom_site_label_A
_geom_hbond_distance_DH
_geom_hbond_distance_HA
_geom_hbond_distance_DA
_geom_hbond_angle_DHA
_geom_hbond_site_symmetry_A
N14 H14 O21 0.86 2.05 2.864(6) 156.7 1_655
N34 H34 O1 0.86 2.01 2.873(7) 176.7 .

loop_
_geom_torsion_atom_site_label_1
_geom_torsion_atom_site_label_2
_geom_torsion_atom_site_label_3
_geom_torsion_atom_site_label_4
_geom_torsion
C36 Si2 O29 C29 -59.2(6)
C35 Si2 O29 C29 61.0(8)
C37 Si2 O29 C29 -178.0(6)
C13 N14 C1 O1 1.3(10)
C13 N14 C1 C2 -178.2(6)
O1 C1 C2 C3 -69.7(8)
N14 C1 C2 C3 109.8(6)
O1 C1 C2 C21A 54.1(9)
N14 C1 C2 C21A -126.4(7)
C1 C2 C3 C4 -71.7(8)
C21A C2 C3 C4 166.5(7)
C2 C3 C4 C5 167.8(7)
C3 C4 C5 C6 -178.2(7)
C4 C5 C6 C61 -176.2(8)
C4 C5 C6 C7 56.9(9)
C61 C6 C7 C8 -67.3(9)
C5 C6 C7 C8 58.7(9)
C6 C7 C8 C9 178.6(6)
Si1A O9 C9 C8 -108.9(8)
Si1 O9 C9 C8 -74.0(7)
Si1A O9 C9 C10 123.8(8)
Si1 O9 C9 C10 158.7(6)
C7 C8 C9 O9 -63.7(7)
C7 C8 C9 C10 59.1(8)
O9 C9 C10 C11 174.7(6)
C8 C9 C10 C11 50.8(8)
O9 C9 C10 C101 -58.5(7)
C8 C9 C10 C101 177.7(6)
C101 C10 C11 C12 58.7(8)
C9 C10 C11 C12 -174.9(6)
C10 C11 C12 C13 172.6(6)
C1 N14 C13 C12 114.1(7)
C11 C12 C13 N14 -64.6(8)
C9 O9 Si1 C17 -170.5(8)
C9 O9 Si1 C15 71.7(11)
C9 O9 Si1 C16 -51.0(12)
O9 Si1 C17 C19 45.1(19)
C15 Si1 C17 C19 171(2)
C16 Si1 C17 C19 -70(2)
O9 Si1 C17 C20 -76.5(15)
C15 Si1 C17 C20 49.6(18)
C16 Si1 C17 C20 168.2(15)
O9 Si1 C17 C18 164.0(17)
C15 Si1 C17 C18 -70(2)
C16 Si1 C17 C18 49(2)
C9 O9 Si1A C17A -172.5(8)
C9 O9 Si1A C15A 69.6(12)
C9 O9 Si1A C16A -51.0(12)
O9 Si1A C17A C20 -67.2(12)
C15A Si1A C17A C20 46.5(15)
C16A Si1A C17A C20 167.8(11)
O9 Si1A C17A C19A 51.7(13)
C15A Si1A C17A C19A 165.4(13)
C16A Si1A C17A C19A -73.4(13)
O9 Si1A C17A C18A 174.2(10)
C15A Si1A C17A C18A -72.1(13)
C16A Si1A C17A C18A 49.1(13)
C33 N34 C21 O21 0.8(10)
C33 N34 C21 C22 -178.6(6)
C1 C2 C21A C22A 62.2(10)
C3 C2 C21A C22A -176.4(8)
O21 C21 C22 C23 -66.4(8)
N34 C21 C22 C23 113.0(6)
O21 C21 C22 C221 57.4(8)
N34 C21 C22 C221 -123.2(6)
C21 C22 C23 C24 -67.8(7)
C221 C22 C23 C24 171.1(6)
C22 C23 C24 C25 172.3(6)
C23 C24 C25 C26 -178.3(6)
C24 C25 C26 C261 -177.5(6)
C24 C25 C26 C27 56.2(8)
C261 C26 C27 C28 -71.6(8)
C25 C26 C27 C28 54.5(8)
C26 C27 C28 C29 176.7(6)
Si2 O29 C29 C30 141.3(5)
Si2 O29 C29 C28 -92.7(6)
C27 C28 C29 O29 -64.5(7)
C27 C28 C29 C30 58.1(8)
O29 C29 C30 C31 176.5(5)
C28 C29 C30 C31 53.3(7)
O29 C29 C30 C301 -55.6(6)
C28 C29 C30 C301 -178.7(5)
C29 C30 C31 C32 -170.3(5)
C301 C30 C31 C32 61.7(7)
C30 C31 C32 C33 171.3(5)
C21 N34 C33 C32 106.9(7)
C31 C32 C33 N34 -66.4(7)
O29 Si2 C37 C39 -63.3(9)
C36 Si2 C37 C39 178.0(8)
C35 Si2 C37 C39 57.4(10)
O29 Si2 C37 C38 58.1(7)
C36 Si2 C37 C38 -60.7(8)
C35 Si2 C37 C38 178.7(7)
O29 Si2 C37 C40 177.1(7)
C36 Si2 C37 C40 58.3(9)
C35 Si2 C37 C40 -62.3(9)
C11 C10 C101 C102 55.8(9)
C9 C10 C101 C102 -70.6(9)
C21 C22 C221 C222 58.7(8)
C23 C22 C221 C222 -179.9(7)
C31 C30 C301 C302 55.5(9)
C29 C30 C301 C302 -72.7(8)
